data_4344993
loop_
_publ_author_name
'Marts, Amy R.'
'Kaine, Joshua C.'
'Baum, Robert R.'
'Clayton, Vivien L.'
'Bennett, Jami R.'
'Cordonnier, Laura J.'
'McCarrick, Robert'
'Hasheminasab, Abed'
'Crandall, Laura A.'
'Ziegler, Christopher J.'
'Tierney, David L.'

_publ_section_title
;
 Paramagnetic Resonance of Cobalt(II) Trispyrazolylmethanes and Counterion
 Association.
;
_journal_issue 1
_journal_name_full 'Inorganic chemistry'
_journal_page_first 618
_journal_page_last 626
_journal_paper_doi 10.1021/acs.inorgchem.6b02520
_journal_volume 56
_journal_year 2017
_chemical_formula_sum 'C20 H20 Co F12 N12 P2'
_chemical_formula_weight 777.35
_space_group_crystal_system monoclinic
_space_group_IT_number 14
_space_group_name_Hall '-P 2yn'
_space_group_name_H-M_alt 'P 1 21/n 1'
_symmetry_space_group_name_Hall '-P 2yn'
_symmetry_space_group_name_H-M 'P 1 21/n 1'
_atom_sites_solution_hydrogens geom
_audit_creation_method SHELXL-2014/7
_cell_angle_alpha 90
_cell_angle_beta 94.507(3)
_cell_angle_gamma 90
_cell_formula_units_Z 2
_cell_length_a 7.9019(7)
_cell_length_b 16.7671(14)
_cell_length_c 11.0718(9)
_cell_measurement_reflns_used 7224
_cell_measurement_temperature 100(2)
_cell_measurement_theta_max 65.61
_cell_measurement_theta_min 4.80
_cell_volume 1462.4(2)
_computing_cell_refinement 'Bruker SAINT'
_computing_data_collection 'Bruker APEX2'
_computing_data_reduction 'Bruker SAINT'
_computing_molecular_graphics 'Bruker SHELXTL'
_computing_publication_material 'Bruker SHELXTL'
_computing_structure_refinement 'SHELXL-2014/7 (Sheldrick, 2014)'
_computing_structure_solution 'SHELXS-97 (Sheldrick, 2008)'
_diffrn_ambient_temperature 100(2)
_diffrn_measured_fraction_theta_full 0.963
_diffrn_measured_fraction_theta_max 0.963
_diffrn_measurement_device_type 'Bruker APEX-II CCD'
_diffrn_measurement_method '\f and \w scans'
_diffrn_radiation_type CuK\a
_diffrn_radiation_wavelength 1.54178
_diffrn_reflns_av_R_equivalents 0.0289
_diffrn_reflns_av_unetI/netI 0.0210
_diffrn_reflns_Laue_measured_fraction_full 0.963
_diffrn_reflns_Laue_measured_fraction_max 0.963
_diffrn_reflns_limit_h_max 9
_diffrn_reflns_limit_h_min -7
_diffrn_reflns_limit_k_max 17
_diffrn_reflns_limit_k_min -19
_diffrn_reflns_limit_l_max 13
_diffrn_reflns_limit_l_min -12
_diffrn_reflns_number 9083
_diffrn_reflns_point_group_measured_fraction_full 0.963
_diffrn_reflns_point_group_measured_fraction_max 0.963
_diffrn_reflns_theta_full 66.249
_diffrn_reflns_theta_max 66.249
_diffrn_reflns_theta_min 4.796
_exptl_absorpt_coefficient_mu 6.705
_exptl_absorpt_correction_T_max 0.7528
_exptl_absorpt_correction_T_min 0.266
_exptl_absorpt_correction_type multi-scan
_exptl_absorpt_process_details SADABS
_exptl_crystal_colour yellow
_exptl_crystal_density_diffrn 1.765
_exptl_crystal_density_meas ?
_exptl_crystal_description block
_exptl_crystal_F_000 778
_exptl_crystal_size_max 0.23
_exptl_crystal_size_mid 0.18
_exptl_crystal_size_min 0.12
_refine_diff_density_max 0.396
_refine_diff_density_min -0.669
_refine_diff_density_rms 0.060
_refine_ls_extinction_method none
_refine_ls_goodness_of_fit_ref 0.829
_refine_ls_hydrogen_treatment constr
_refine_ls_matrix_type full
_refine_ls_number_parameters 214
_refine_ls_number_reflns 2461
_refine_ls_number_restraints 0
_refine_ls_restrained_S_all 0.829
_refine_ls_R_factor_all 0.0295
_refine_ls_R_factor_gt 0.0287
_refine_ls_shift/su_max 0.000
_refine_ls_shift/su_mean 0.000
_refine_ls_structure_factor_coef Fsqd
_refine_ls_weighting_details 'w=1/[\s^2^(Fo^2^)+(0.1000P)^2^+0.5000P] where P=(Fo^2^+2Fc^2^)/3'
_refine_ls_weighting_scheme calc
_refine_ls_wR_factor_gt 0.0945
_refine_ls_wR_factor_ref 0.0958
_reflns_Friedel_coverage 0.000
_reflns_number_gt 2388
_reflns_number_total 2461
_reflns_threshold_expression 'I > 2\s(I)'
_cod_data_source_file ic6b02520_si_001.cif
_cod_data_source_block Co(Tpm)2PF6
_cod_depositor_comments
;
The following automatic conversions were performed:

'_exptl_crystal_density_meas' value 'not measured' was changed to '?'
- the value is perceived as not measured.

Automatic conversion script
Id: cif_fix_values 4268 2015-11-12 08:31:59Z antanas 

 Adding full bibliography for 4344992--4344993.cif.
;
_cod_database_code 4344993
_shelx_shelxl_version_number 2014/7
_shelx_space_group_comment
; 
The symmetry employed for this shelxl refinement is uniquely defined 
by the following loop, which should always be used as a source of 
symmetry information in preference to the above space-group names. 
They are only intended as comments. 
;

loop_
_space_group_symop_operation_xyz
'x, y, z'
'-x+1/2, y+1/2, -z+1/2'
'-x, -y, -z'
'x-1/2, -y-1/2, z-1/2'

loop_
_atom_site_label
_atom_site_type_symbol
_atom_site_fract_x
_atom_site_fract_y
_atom_site_fract_z
_atom_site_U_iso_or_equiv
_atom_site_adp_type
_atom_site_occupancy
_atom_site_site_symmetry_order
_atom_site_calc_flag
_atom_site_refinement_flags_posn
_atom_site_refinement_flags_adp
_atom_site_refinement_flags_occupancy
C1 C 0.2835(2) 0.63510(11) 0.62245(17) 0.0207(4) Uani 1 1 d . . .
H1 H 0.2948 0.6757 0.5637 0.025 Uiso 1 1 calc R U .
C2 C 0.1831(2) 0.64152(11) 0.72068(18) 0.0216(4) Uani 1 1 d . . .
H2 H 0.1152 0.6856 0.7406 0.026 Uiso 1 1 calc R U .
C3 C 0.2035(2) 0.57069(11) 0.78217(16) 0.0188(4) Uani 1 1 d . . .
H3 H 0.1519 0.5558 0.8535 0.023 Uiso 1 1 calc R U .
C4 C 0.2452(2) 0.34974(11) 0.46705(17) 0.0213(4) Uani 1 1 d . . .
H4 H 0.2476 0.3436 0.3819 0.026 Uiso 1 1 calc R U .
C5 C 0.1530(2) 0.30106(12) 0.54070(17) 0.0242(4) Uani 1 1 d . . .
H5 H 0.0827 0.2571 0.5160 0.029 Uiso 1 1 calc R U .
C6 C 0.1851(2) 0.32997(11) 0.65545(17) 0.0198(4) Uani 1 1 d . . .
H6 H 0.1415 0.3096 0.7269 0.024 Uiso 1 1 calc R U .
C7 C 0.3638(2) 0.44446(10) 0.74357(15) 0.0159(4) Uani 1 1 d . . .
H7 H 0.3207 0.4270 0.8219 0.019 Uiso 1 1 calc R U .
C8 C 0.2040(2) 0.56352(12) 0.30693(17) 0.0229(4) Uani 1 1 d . . .
H8 H 0.1110 0.5572 0.3555 0.028 Uiso 1 1 calc R U .
C9 C 0.1902(3) 0.59325(13) 0.18854(19) 0.0258(5) Uani 1 1 d . . .
H9 H 0.0900 0.6106 0.1431 0.031 Uiso 1 1 calc R U .
C10 C 0.3512(2) 0.59202(11) 0.15224(16) 0.0204(4) Uani 1 1 d . . .
H10 H 0.3855 0.6086 0.0758 0.025 Uiso 1 1 calc R U .
Co1 Co 0.5000 0.5000 0.5000 0.01341(16) Uani 1 2 d S . P
F1 F 0.18217(17) 0.39407(8) 0.18423(10) 0.0315(3) Uani 1 1 d . . .
F2 F 0.17673(15) 0.42791(7) -0.01393(10) 0.0299(3) Uani 1 1 d . . .
F3 F 0.06675(17) 0.31046(9) 0.03944(13) 0.0434(4) Uani 1 1 d . . .
F4 F 0.42474(15) 0.39620(9) 0.08846(11) 0.0392(3) Uani 1 1 d . . .
F5 F 0.31111(15) 0.31349(6) -0.05511(9) 0.0254(3) Uani 1 1 d . . .
F6 F 0.31461(19) 0.27821(8) 0.14294(11) 0.0463(4) Uani 1 1 d . . .
N1 N 0.36069(19) 0.56468(9) 0.62229(13) 0.0181(3) Uani 1 1 d . . .
N2 N 0.31148(19) 0.52614(10) 0.72126(13) 0.0169(3) Uani 1 1 d . . .
N3 N 0.32898(19) 0.40572(9) 0.53194(13) 0.0183(3) Uani 1 1 d . . .
N4 N 0.29065(19) 0.39298(9) 0.64833(13) 0.0161(3) Uani 1 1 d . . .
N5 N 0.36320(19) 0.54539(9) 0.34252(13) 0.0174(3) Uani 1 1 d . . .
N6 N 0.45293(19) 0.56267(9) 0.24600(13) 0.0164(3) Uani 1 1 d . . .
P1 P 0.24572(5) 0.35315(3) 0.06675(4) 0.01724(17) Uani 1 1 d . . .

loop_
_atom_site_aniso_label
_atom_site_aniso_U_11
_atom_site_aniso_U_22
_atom_site_aniso_U_33
_atom_site_aniso_U_23
_atom_site_aniso_U_13
_atom_site_aniso_U_12
C1 0.0259(10) 0.0118(9) 0.0241(9) 0.0019(7) 0.0002(8) 0.0019(7)
C2 0.0233(9) 0.0145(9) 0.0272(10) -0.0032(7) 0.0035(8) 0.0030(7)
C3 0.0197(9) 0.0185(9) 0.0185(8) -0.0032(7) 0.0034(7) -0.0001(7)
C4 0.0258(9) 0.0204(9) 0.0169(9) -0.0007(7) -0.0032(7) -0.0037(7)
C5 0.0267(9) 0.0180(9) 0.0274(10) 0.0007(7) -0.0013(8) -0.0084(7)
C6 0.0193(8) 0.0150(9) 0.0251(9) 0.0048(7) 0.0027(7) -0.0029(7)
C7 0.0206(9) 0.0123(9) 0.0149(8) 0.0029(6) 0.0016(7) 0.0000(7)
C8 0.0203(9) 0.0231(10) 0.0252(9) 0.0008(7) 0.0008(7) 0.0021(7)
C9 0.0244(10) 0.0289(11) 0.0228(10) 0.0015(8) -0.0065(8) 0.0053(8)
C10 0.0284(10) 0.0163(9) 0.0157(8) 0.0020(7) -0.0041(7) 0.0029(7)
Co1 0.0172(2) 0.0101(2) 0.0128(2) 0.00201(13) 0.00102(17) -0.00037(13)
F1 0.0401(7) 0.0371(7) 0.0183(6) 0.0000(5) 0.0078(5) 0.0116(6)
F2 0.0428(7) 0.0250(6) 0.0223(6) 0.0062(5) 0.0058(5) 0.0140(5)
F3 0.0360(7) 0.0487(8) 0.0463(8) -0.0020(6) 0.0082(6) -0.0190(6)
F4 0.0262(6) 0.0572(9) 0.0341(7) -0.0164(6) 0.0007(5) -0.0092(6)
F5 0.0420(6) 0.0164(5) 0.0184(5) -0.0023(4) 0.0062(5) 0.0017(5)
F6 0.0703(9) 0.0408(8) 0.0295(7) 0.0185(6) 0.0150(6) 0.0305(7)
N1 0.0239(8) 0.0129(7) 0.0178(7) 0.0025(6) 0.0037(6) 0.0017(6)
N2 0.0213(8) 0.0137(8) 0.0158(7) 0.0017(6) 0.0018(6) 0.0014(7)
N3 0.0242(8) 0.0153(8) 0.0153(7) 0.0027(6) 0.0002(6) -0.0024(6)
N4 0.0202(7) 0.0125(8) 0.0159(7) 0.0030(6) 0.0023(6) -0.0003(6)
N5 0.0196(7) 0.0165(7) 0.0161(7) 0.0030(6) 0.0010(6) 0.0006(6)
N6 0.0207(7) 0.0146(7) 0.0138(7) 0.0012(6) 0.0001(6) 0.0010(6)
P1 0.0220(3) 0.0162(3) 0.0135(3) 0.00161(16) 0.00116(19) 0.00251(17)

loop_
_atom_type_symbol
_atom_type_description
_atom_type_scat_dispersion_real
_atom_type_scat_dispersion_imag
_atom_type_scat_source
C C 0.0181 0.0091 'International Tables Vol C Tables 4.2.6.8 and 6.1.1.4'
H H 0.0000 0.0000 'International Tables Vol C Tables 4.2.6.8 and 6.1.1.4'
N N 0.0311 0.0180 'International Tables Vol C Tables 4.2.6.8 and 6.1.1.4'
Co Co -2.3653 3.6143 'International Tables Vol C Tables 4.2.6.8 and 6.1.1.4'
P P 0.2955 0.4335 'International Tables Vol C Tables 4.2.6.8 and 6.1.1.4'
F F 0.0727 0.0534 'International Tables Vol C Tables 4.2.6.8 and 6.1.1.4'

loop_
_geom_angle_atom_site_label_1
_geom_angle_atom_site_label_2
_geom_angle_atom_site_label_3
_geom_angle
_geom_angle_site_symmetry_1
_geom_angle_site_symmetry_3
N1 C1 C2 110.95(17) . .
C3 C2 C1 105.52(16) . .
N2 C3 C2 106.53(16) . .
N3 C4 C5 110.96(17) . .
C6 C5 C4 105.56(17) . .
N4 C6 C5 107.07(16) . .
N2 C7 N4 110.35(15) . .
N2 C7 N6 111.24(14) . 3_666
N4 C7 N6 110.39(14) . 3_666
N5 C8 C9 111.27(17) . .
C10 C9 C8 105.38(17) . .
N6 C10 C9 106.89(16) . .
N1 Co1 N1 180.0 3_666 .
N1 Co1 N5 85.11(6) 3_666 .
N1 Co1 N5 94.89(6) . .
N1 Co1 N5 94.89(6) 3_666 3_666
N1 Co1 N5 85.11(6) . 3_666
N5 Co1 N5 180.00(10) . 3_666
N1 Co1 N3 84.55(6) 3_666 3_666
N1 Co1 N3 95.45(6) . 3_666
N5 Co1 N3 83.46(6) . 3_666
N5 Co1 N3 96.55(6) 3_666 3_666
N1 Co1 N3 95.45(6) 3_666 .
N1 Co1 N3 84.55(6) . .
N5 Co1 N3 96.55(6) . .
N5 Co1 N3 83.45(6) 3_666 .
N3 Co1 N3 180.0 3_666 .
C1 N1 N2 105.16(15) . .
C1 N1 Co1 136.05(13) . .
N2 N1 Co1 118.10(11) . .
C3 N2 N1 111.84(15) . .
C3 N2 C7 128.36(16) . .
N1 N2 C7 119.56(15) . .
C4 N3 N4 105.22(15) . .
C4 N3 Co1 137.05(13) . .
N4 N3 Co1 117.70(11) . .
C6 N4 N3 111.19(15) . .
C6 N4 C7 129.51(15) . .
N3 N4 C7 119.30(14) . .
C8 N5 N6 105.03(14) . .
C8 N5 Co1 137.62(13) . .
N6 N5 Co1 117.35(11) . .
C10 N6 N5 111.43(15) . .
C10 N6 C7 128.33(15) . 3_666
N5 N6 C7 119.98(14) . 3_666
F6 P1 F1 91.38(7) . .
F6 P1 F4 90.87(8) . .
F1 P1 F4 90.86(7) . .
F6 P1 F3 90.43(8) . .
F1 P1 F3 90.94(8) . .
F4 P1 F3 177.75(7) . .
F6 P1 F2 178.43(7) . .
F1 P1 F2 90.17(6) . .
F4 P1 F2 89.36(7) . .
F3 P1 F2 89.29(8) . .
F6 P1 F5 89.95(6) . .
F1 P1 F5 178.54(7) . .
F4 P1 F5 88.52(6) . .
F3 P1 F5 89.65(7) . .
F2 P1 F5 88.50(6) . .

loop_
_geom_bond_atom_site_label_1
_geom_bond_atom_site_label_2
_geom_bond_distance
_geom_bond_site_symmetry_2
C1 N1 1.329(2) .
C1 C2 1.400(3) .
C2 C3 1.372(3) .
C3 N2 1.353(2) .
C4 N3 1.327(2) .
C4 C5 1.398(3) .
C5 C6 1.365(3) .
C6 N4 1.352(2) .
C7 N2 1.446(2) .
C7 N4 1.448(2) .
C7 N6 1.448(2) 3_666
C8 N5 1.324(2) .
C8 C9 1.399(3) .
C9 C10 1.364(3) .
C10 N6 1.354(2) .
Co1 N1 2.1107(15) 3_666
Co1 N1 2.1107(15) .
Co1 N5 2.1193(14) .
Co1 N5 2.1193(14) 3_666
Co1 N3 2.1273(15) 3_666
Co1 N3 2.1273(15) .
F1 P1 1.5866(12) .
F2 P1 1.6092(11) .
F3 P1 1.5927(13) .
F4 P1 1.5894(12) .
F5 P1 1.6245(11) .
F6 P1 1.5857(12) .
N1 N2 1.355(2) .
N3 N4 1.364(2) .
N5 N6 1.359(2) .
N6 C7 1.449(2) 3_666
